data_7231899
loop_
_publ_author_name
'Mishra, Manisha'
'Twardy, Dylan'
'Ellstrom, Clifford'
'Wheeler, Kraig A.'
'Dembinski, Roman'
'T\"or\"ok, B\'ela'

_publ_section_title
;
 Catalyst-free ambient temperature synthesis of isoquinoline-fused
 benzimidazoles from 2-alkynylbenzaldehydes via alkyne hydroamination
;
_journal_issue 1
_journal_name_full 'Green Chemistry'
_journal_page_first 99
_journal_paper_doi 10.1039/C8GC02520G
_journal_volume 21
_journal_year 2019
_chemical_formula_moiety 'C17 H14 N2'
_chemical_formula_sum 'C17 H14 N2'
_chemical_formula_weight 246.30
_space_group_crystal_system monoclinic
_space_group_IT_number 14
_space_group_name_Hall '-P 2ybc'
_space_group_name_H-M_alt 'P 1 21/c 1'
_symmetry_space_group_name_Hall '-P 2ybc'
_symmetry_space_group_name_H-M 'P 1 21/c 1'
_atom_sites_solution_hydrogens geom
_audit_creation_method SHELXL-2014/7
_audit_update_record
;
2017-12-20 deposited with the CCDC.
2018-11-28 downloaded from the CCDC.
;
_cell_angle_alpha 90
_cell_angle_beta 100.794(4)
_cell_angle_gamma 90
_cell_formula_units_Z 8
_cell_length_a 13.2669(8)
_cell_length_b 11.5841(7)
_cell_length_c 16.4623(11)
_cell_measurement_reflns_used 3679
_cell_measurement_temperature 100(2)
_cell_measurement_theta_max 67.71
_cell_measurement_theta_min 4.70
_cell_volume 2485.2(3)
_computing_cell_refinement APEX2
_computing_data_collection 'APEX2 (Bruker, 2013)'
_computing_data_reduction
;
SADABS (Bruker, 2013) and XPREP (Bruker, 2013)
;
_computing_molecular_graphics 'XSEED (Barbour, 2001)'
_computing_publication_material 'XSEED (Barbour, 2001)'
_computing_structure_refinement 'SHELXL-2014/7 (Sheldrick, 2014)'
_computing_structure_solution 'SHELXS-2014/7 (Sheldrick, 2014)'
_diffrn_ambient_temperature 100(2)
_diffrn_detector_area_resol_mean 8.33
_diffrn_measured_fraction_theta_full 1.000
_diffrn_measured_fraction_theta_max 0.999
_diffrn_measurement_device_type 'Bruker APEXII CCD'
_diffrn_measurement_method 'phi and omega scans'
_diffrn_radiation_type CuK\a
_diffrn_radiation_wavelength 1.54178
_diffrn_reflns_av_R_equivalents 0.0768
_diffrn_reflns_av_unetI/netI 0.0660
_diffrn_reflns_Laue_measured_fraction_full 1.000
_diffrn_reflns_Laue_measured_fraction_max 0.999
_diffrn_reflns_limit_h_max 15
_diffrn_reflns_limit_h_min -15
_diffrn_reflns_limit_k_max 13
_diffrn_reflns_limit_k_min -13
_diffrn_reflns_limit_l_max 19
_diffrn_reflns_limit_l_min -19
_diffrn_reflns_number 36041
_diffrn_reflns_point_group_measured_fraction_full 1.000
_diffrn_reflns_point_group_measured_fraction_max 0.999
_diffrn_reflns_theta_full 67.679
_diffrn_reflns_theta_max 68.213
_diffrn_reflns_theta_min 3.391
_diffrn_source 'fine-focus sealed tube'
_exptl_absorpt_coefficient_mu 0.606
_exptl_absorpt_correction_T_max 0.7531
_exptl_absorpt_correction_T_min 0.6355
_exptl_absorpt_correction_type multi-scan
_exptl_absorpt_process_details 'SADABS-2014/7, Bruker AXS'
_exptl_crystal_colour colourless
_exptl_crystal_density_diffrn 1.317
_exptl_crystal_description block
_exptl_crystal_F_000 1040
_exptl_crystal_size_max 0.191
_exptl_crystal_size_mid 0.142
_exptl_crystal_size_min 0.094
_refine_diff_density_max 1.022
_refine_diff_density_min -0.269
_refine_diff_density_rms 0.092
_refine_ls_extinction_method none
_refine_ls_goodness_of_fit_ref 1.065
_refine_ls_hydrogen_treatment constr
_refine_ls_matrix_type full
_refine_ls_number_parameters 347
_refine_ls_number_reflns 4524
_refine_ls_number_restraints 0
_refine_ls_restrained_S_all 1.065
_refine_ls_R_factor_all 0.1097
_refine_ls_R_factor_gt 0.0861
_refine_ls_shift/su_max 0.000
_refine_ls_shift/su_mean 0.000
_refine_ls_structure_factor_coef Fsqd
_refine_ls_weighting_details 'w=1/[\s^2^(Fo^2^)+(0.1476P)^2^+2.1076P] where P=(Fo^2^+2Fc^2^)/3'
_refine_ls_weighting_scheme calc
_refine_ls_wR_factor_gt 0.2373
_refine_ls_wR_factor_ref 0.2635
_reflns_Friedel_coverage 0.000
_reflns_number_gt 3189
_reflns_number_total 4524
_reflns_threshold_expression 'I > 2\s(I)'
_cod_data_source_file c8gc02520g2.cif
_cod_data_source_block 17demb03
_cod_depositor_comments 'Adding full bibliography for 7231898--7231899.cif.'
_cod_database_code 7231899
_shelx_shelxl_version_number 2014/7
_shelx_space_group_comment
;
The symmetry employed for this shelxl refinement is uniquely defined
by the following loop, which should always be used as a source of
symmetry information in preference to the above space-group names.
They are only intended as comments.
;
_shelx_estimated_absorpt_t_min 0.893
_shelx_estimated_absorpt_t_max 0.945

loop_
_space_group_symop_operation_xyz
'x, y, z'
'-x, y+1/2, -z+1/2'
'-x, -y, -z'
'x, -y-1/2, z-1/2'

loop_
_atom_site_label
_atom_site_type_symbol
_atom_site_fract_x
_atom_site_fract_y
_atom_site_fract_z
_atom_site_U_iso_or_equiv
_atom_site_adp_type
_atom_site_occupancy
_atom_site_site_symmetry_order
_atom_site_calc_flag
_atom_site_refinement_flags_posn
_atom_site_refinement_flags_adp
N1A N 0.71294(18) 0.36504(19) 0.24602(14) 0.0244(5) Uani 1 1 d . .
C1A C 0.7978(2) 0.6203(3) 0.13382(18) 0.0320(7) Uani 1 1 d . .
H1A H 0.8688 0.6245 0.1574 0.038 Uiso 1 1 calc R U
N2A N 0.87609(19) 0.4327(2) 0.25839(15) 0.0288(6) Uani 1 1 d . .
C2A C 0.7557(3) 0.6980(3) 0.0749(2) 0.0406(8) Uani 1 1 d . .
H2A H 0.7975 0.7562 0.0575 0.049 Uiso 1 1 calc R U
C3A C 0.6492(3) 0.6921(3) 0.0392(2) 0.0399(8) Uani 1 1 d . .
H3A H 0.6205 0.7460 -0.0022 0.048 Uiso 1 1 calc R U
C4A C 0.5889(3) 0.6099(3) 0.0642(2) 0.0393(8) Uani 1 1 d . .
H4A H 0.5181 0.6067 0.0398 0.047 Uiso 1 1 calc R U
C5A C 0.5661(3) 0.4423(3) 0.1552(2) 0.0372(8) Uani 1 1 d . .
H5A H 0.4947 0.4405 0.1327 0.045 Uiso 1 1 calc R U
C6A C 0.6075(2) 0.3639(3) 0.21434(19) 0.0335(7) Uani 1 1 d . .
H6A H 0.5646 0.3088 0.2338 0.040 Uiso 1 1 calc R U
C7A C 0.7781(2) 0.4482(2) 0.22053(18) 0.0298(7) Uani 1 1 d . .
C8A C 0.7517(2) 0.1970(2) 0.35040(18) 0.0296(7) Uani 1 1 d . .
C9A C 0.8361(3) 0.1487(3) 0.4041(2) 0.0372(8) Uani 1 1 d . .
C10A C 0.9357(3) 0.1958(3) 0.4088(2) 0.0374(8) Uani 1 1 d . .
H10A H 0.9911 0.1609 0.4456 0.045 Uiso 1 1 calc R U
C11A C 0.9566(3) 0.2888(3) 0.3634(2) 0.0370(8) Uani 1 1 d . .
H11A H 1.0244 0.3178 0.3681 0.044 Uiso 1 1 calc R U
C12A C 0.6305(2) 0.5273(3) 0.12705(19) 0.0312(7) Uani 1 1 d . .
C13A C 0.7358(2) 0.5331(3) 0.15998(18) 0.0301(7) Uani 1 1 d . .
C14A C 0.7750(2) 0.2949(3) 0.30398(18) 0.0312(7) Uani 1 1 d . .
C15A C 0.8737(3) 0.3396(3) 0.30955(19) 0.0331(7) Uani 1 1 d . .
C16A C 0.6447(3) 0.1505(3) 0.3410(2) 0.0434(8) Uani 1 1 d . .
H16A H 0.5998 0.2097 0.3576 0.065 Uiso 1 1 calc R U
H16B H 0.6447 0.0822 0.3761 0.065 Uiso 1 1 calc R U
H16C H 0.6196 0.1293 0.2831 0.065 Uiso 1 1 calc R U
C17A C 0.8233(3) 0.0469(3) 0.4584(2) 0.0456(9) Uani 1 1 d . .
H17A H 0.8899 0.0267 0.4922 0.068 Uiso 1 1 calc R U
H17B H 0.7966 -0.0191 0.4237 0.068 Uiso 1 1 calc R U
H17C H 0.7751 0.0669 0.4945 0.068 Uiso 1 1 calc R U
N1B N 0.78951(18) 0.88005(19) 0.25903(14) 0.0239(5) Uani 1 1 d . .
C1B C 0.6925(2) 0.6243(3) 0.36366(18) 0.0293(7) Uani 1 1 d . .
H1B H 0.6219 0.6242 0.3389 0.035 Uiso 1 1 calc R U
N2B N 0.62481(18) 0.8164(2) 0.24001(15) 0.0288(6) Uani 1 1 d . .
C2B C 0.7290(3) 0.5419(3) 0.42075(19) 0.0366(8) Uani 1 1 d . .
H2B H 0.6843 0.4853 0.4361 0.044 Uiso 1 1 calc R U
C3B C 0.8352(3) 0.5421(3) 0.45702(19) 0.0382(8) Uani 1 1 d . .
H3B H 0.8614 0.4850 0.4969 0.046 Uiso 1 1 calc R U
C4B C 0.8992(3) 0.6224(3) 0.43552(19) 0.0369(8) Uani 1 1 d . .
H4B H 0.9698 0.6203 0.4604 0.044 Uiso 1 1 calc R U
C5B C 0.9313(2) 0.7952(3) 0.3531(2) 0.0356(7) Uani 1 1 d . .
H5B H 1.0019 0.7944 0.3780 0.043 Uiso 1 1 calc R U
C6B C 0.8943(2) 0.8771(3) 0.29498(19) 0.0331(7) Uani 1 1 d . .
H6B H 0.9398 0.9322 0.2789 0.040 Uiso 1 1 calc R U
C7B C 0.7201(2) 0.7977(2) 0.28089(18) 0.0300(7) Uani 1 1 d . .
C8B C 0.7598(2) 1.0524(3) 0.15795(18) 0.0293(7) Uani 1 1 d . .
C9B C 0.6786(3) 1.1044(3) 0.1040(2) 0.0393(8) Uani 1 1 d . .
C10B C 0.5782(2) 1.0598(3) 0.09470(19) 0.0347(7) Uani 1 1 d . .
H10B H 0.5253 1.0980 0.0576 0.042 Uiso 1 1 calc R U
C11B C 0.5525(3) 0.9649(3) 0.1358(2) 0.0368(8) Uani 1 1 d . .
H11B H 0.4839 0.9372 0.1274 0.044 Uiso 1 1 calc R U
C12B C 0.8629(2) 0.7111(3) 0.37583(18) 0.0297(7) Uani 1 1 d . .
C13B C 0.7577(2) 0.7100(3) 0.34053(18) 0.0285(7) Uani 1 1 d . .
C14B C 0.7317(2) 0.9527(3) 0.20098(18) 0.0315(7) Uani 1 1 d . .
C15B C 0.6319(3) 0.9100(3) 0.19114(19) 0.0332(7) Uani 1 1 d . .
C16B C 0.8688(3) 1.0948(3) 0.1726(2) 0.0416(8) Uani 1 1 d . .
H16D H 0.9136 1.0336 0.1586 0.062 Uiso 1 1 calc R U
H16E H 0.8902 1.1159 0.2309 0.062 Uiso 1 1 calc R U
H16F H 0.8735 1.1625 0.1379 0.062 Uiso 1 1 calc R U
C17B C 0.6957(3) 1.2106(3) 0.0539(2) 0.0471(10) Uani 1 1 d . .
H17D H 0.7392 1.1902 0.0141 0.071 Uiso 1 1 calc R U
H17E H 0.7295 1.2708 0.0912 0.071 Uiso 1 1 calc R U
H17F H 0.6295 1.2393 0.0243 0.071 Uiso 1 1 calc R U

loop_
_atom_site_aniso_label
_atom_site_aniso_U_11
_atom_site_aniso_U_22
_atom_site_aniso_U_33
_atom_site_aniso_U_23
_atom_site_aniso_U_13
_atom_site_aniso_U_12
N1A 0.0275(12) 0.0229(12) 0.0243(12) 0.0002(10) 0.0089(9) -0.0015(9)
C1A 0.0394(17) 0.0287(16) 0.0304(16) -0.0033(12) 0.0131(13) -0.0045(13)
N2A 0.0305(13) 0.0288(13) 0.0286(13) -0.0035(10) 0.0089(10) -0.0014(10)
C2A 0.055(2) 0.0330(17) 0.0385(19) 0.0040(14) 0.0194(16) -0.0022(15)
C3A 0.059(2) 0.0317(17) 0.0304(17) 0.0065(13) 0.0117(15) 0.0085(15)
C4A 0.0395(18) 0.0394(18) 0.0386(18) 0.0044(14) 0.0062(14) 0.0085(14)
C5A 0.0316(16) 0.0381(18) 0.0438(19) -0.0053(14) 0.0117(14) -0.0020(13)
C6A 0.0318(16) 0.0324(16) 0.0378(17) -0.0021(13) 0.0106(13) -0.0011(13)
C7A 0.0421(18) 0.0215(14) 0.0286(15) -0.0030(12) 0.0138(13) -0.0012(12)
C8A 0.0375(16) 0.0255(15) 0.0286(15) -0.0037(12) 0.0136(12) 0.0029(12)
C9A 0.053(2) 0.0288(16) 0.0325(16) 0.0005(13) 0.0152(14) 0.0055(14)
C10A 0.0427(18) 0.0382(18) 0.0319(17) -0.0025(13) 0.0084(14) 0.0081(14)
C11A 0.0397(18) 0.0361(17) 0.0358(17) -0.0023(14) 0.0085(14) 0.0026(14)
C12A 0.0360(17) 0.0277(15) 0.0323(16) -0.0008(12) 0.0127(13) 0.0011(12)
C13A 0.0373(17) 0.0255(15) 0.0291(15) -0.0027(12) 0.0101(12) 0.0020(12)
C14A 0.0400(17) 0.0281(16) 0.0268(15) -0.0025(12) 0.0101(13) 0.0046(13)
C15A 0.0450(18) 0.0266(15) 0.0296(16) -0.0024(12) 0.0120(13) 0.0010(13)
C16A 0.052(2) 0.0351(18) 0.047(2) 0.0010(15) 0.0205(16) -0.0035(15)
C17A 0.076(3) 0.0302(17) 0.0346(18) 0.0073(14) 0.0205(18) 0.0096(16)
N1B 0.0239(12) 0.0238(12) 0.0249(12) 0.0007(9) 0.0068(9) 0.0002(9)
C1B 0.0327(16) 0.0285(15) 0.0269(15) -0.0020(12) 0.0059(12) -0.0017(12)
N2B 0.0260(13) 0.0307(13) 0.0298(13) -0.0020(10) 0.0054(10) -0.0008(10)
C2B 0.048(2) 0.0310(16) 0.0330(17) 0.0024(13) 0.0133(14) -0.0013(14)
C3B 0.057(2) 0.0331(17) 0.0236(15) 0.0056(13) 0.0058(14) 0.0124(15)
C4B 0.0355(17) 0.0419(18) 0.0318(16) 0.0001(14) 0.0025(13) 0.0102(14)
C5B 0.0289(16) 0.0380(17) 0.0416(18) -0.0074(14) 0.0111(13) -0.0014(13)
C6B 0.0304(16) 0.0325(16) 0.0370(17) -0.0010(13) 0.0081(13) 0.0007(12)
C7B 0.0433(18) 0.0234(15) 0.0251(15) 0.0000(11) 0.0106(12) 0.0040(12)
C8B 0.0367(16) 0.0277(15) 0.0257(15) -0.0019(12) 0.0112(12) 0.0023(12)
C9B 0.059(2) 0.0300(17) 0.0322(17) 0.0044(13) 0.0181(15) 0.0070(15)
C10B 0.0381(17) 0.0376(18) 0.0281(16) 0.0005(13) 0.0050(13) 0.0082(13)
C11B 0.0411(18) 0.0364(17) 0.0328(16) 0.0019(13) 0.0066(14) 0.0046(14)
C12B 0.0315(15) 0.0309(16) 0.0282(15) -0.0060(12) 0.0092(12) 0.0017(12)
C13B 0.0344(16) 0.0284(15) 0.0227(14) 0.0008(11) 0.0058(12) 0.0037(12)
C14B 0.0417(17) 0.0279(15) 0.0258(15) 0.0008(12) 0.0085(13) 0.0080(13)
C15B 0.0434(18) 0.0303(16) 0.0261(15) 0.0007(12) 0.0072(13) 0.0057(13)
C16B 0.046(2) 0.0368(18) 0.045(2) -0.0017(15) 0.0155(15) -0.0031(15)
C17B 0.088(3) 0.0255(16) 0.0341(18) 0.0059(14) 0.0268(18) 0.0080(17)

loop_
_atom_type_symbol
_atom_type_description
_atom_type_scat_dispersion_real
_atom_type_scat_dispersion_imag
_atom_type_scat_source
C C 0.0181 0.0091 'International Tables Vol C Tables 4.2.6.8 and 6.1.1.4'
H H 0.0000 0.0000 'International Tables Vol C Tables 4.2.6.8 and 6.1.1.4'
N N 0.0311 0.0180 'International Tables Vol C Tables 4.2.6.8 and 6.1.1.4'

loop_
_geom_angle_atom_site_label_1
_geom_angle_atom_site_label_2
_geom_angle_atom_site_label_3
_geom_angle
C14A N1A C6A 132.0(3)
C14A N1A C7A 106.6(3)
C6A N1A C7A 121.4(2)
C2A C1A C13A 120.1(3)
C7A N2A C15A 104.9(2)
C1A C2A C3A 120.2(3)
C4A C3A C2A 120.3(3)
C3A C4A C12A 121.0(3)
C6A C5A C12A 120.0(3)
C5A C6A N1A 119.9(3)
N2A C7A N1A 111.4(3)
N2A C7A C13A 129.1(3)
N1A C7A C13A 119.5(3)
C9A C8A C14A 115.1(3)
C9A C8A C16A 123.3(3)
C14A C8A C16A 121.6(3)
C8A C9A C10A 120.4(3)
C8A C9A C17A 121.2(3)
C10A C9A C17A 118.4(3)
C11A C10A C9A 123.7(3)
C10A C11A C15A 117.4(3)
C13A C12A C5A 121.2(3)
C13A C12A C4A 117.8(3)
C5A C12A C4A 121.0(3)
C12A C13A C1A 120.6(3)
C12A C13A C7A 117.8(3)
C1A C13A C7A 121.6(3)
C15A C14A N1A 104.7(3)
C15A C14A C8A 123.5(3)
N1A C14A C8A 131.7(3)
N2A C15A C14A 112.4(3)
N2A C15A C11A 127.6(3)
C14A C15A C11A 120.0(3)
C14B N1B C6B 132.7(3)
C14B N1B C7B 106.3(2)
C6B N1B C7B 121.0(2)
C2B C1B C13B 121.4(3)
C7B N2B C15B 105.3(2)
C1B C2B C3B 118.9(3)
C4B C3B C2B 120.8(3)
C3B C4B C12B 121.6(3)
C6B C5B C12B 119.5(3)
C5B C6B N1B 120.5(3)
N2B C7B N1B 111.2(2)
N2B C7B C13B 129.4(3)
N1B C7B C13B 119.4(3)
C9B C8B C14B 114.7(3)
C9B C8B C16B 124.4(3)
C14B C8B C16B 120.8(3)
C8B C9B C10B 120.8(3)
C8B C9B C17B 121.1(3)
C10B C9B C17B 118.1(3)
C11B C10B C9B 124.0(3)
C10B C11B C15B 117.2(3)
C13B C12B C5B 121.8(3)
C13B C12B C4B 117.0(3)
C5B C12B C4B 121.2(3)
C12B C13B C1B 120.2(3)
C12B C13B C7B 117.8(3)
C1B C13B C7B 121.9(3)
N1B C14B C15B 104.8(3)
N1B C14B C8B 131.5(3)
C15B C14B C8B 123.7(3)
N2B C15B C14B 112.5(3)
N2B C15B C11B 127.9(3)
C14B C15B C11B 119.6(3)

loop_
_geom_bond_atom_site_label_1
_geom_bond_atom_site_label_2
_geom_bond_distance
N1A C14A 1.398(4)
N1A C6A 1.398(4)
N1A C7A 1.409(4)
C1A C2A 1.364(5)
C1A C13A 1.419(4)
N2A C7A 1.345(4)
N2A C15A 1.373(4)
C2A C3A 1.426(5)
C3A C4A 1.356(5)
C4A C12A 1.442(4)
C5A C6A 1.370(5)
C5A C12A 1.436(4)
C7A C13A 1.438(4)
C8A C9A 1.407(5)
C8A C14A 1.433(4)
C8A C16A 1.499(5)
C9A C10A 1.418(5)
C9A C17A 1.508(4)
C10A C11A 1.369(5)
C11A C15A 1.406(5)
C12A C13A 1.402(4)
C14A C15A 1.395(5)
N1B C14B 1.391(4)
N1B C6B 1.406(4)
N1B C7B 1.419(4)
C1B C2B 1.363(4)
C1B C13B 1.414(4)
N2B C7B 1.333(4)
N2B C15B 1.364(4)
C2B C3B 1.423(5)
C3B C4B 1.350(5)
C4B C12B 1.441(4)
C5B C6B 1.371(5)
C5B C12B 1.429(4)
C7B C13B 1.435(4)
C8B C9B 1.397(5)
C8B C14B 1.441(4)
C8B C16B 1.503(5)
C9B C10B 1.409(5)
C9B C17B 1.522(4)
C10B C11B 1.367(5)
C11B C15B 1.409(4)
C12B C13B 1.408(4)
C14B C15B 1.394(5)
